data_7251544
loop_
_publ_author_name
'Amarne, Hazem'
'Stirk, Alexander J.'
'O'Keefe, Christopher A.'
'Schurko, Robert W.'
'Loeb, Stephen J.'

_publ_section_title
;
 A dynamic pcu MOF(Zn) containing a ditopic T-shaped [2]rotaxane linker
;
_journal_issue 3
_journal_name_full CrystEngComm
_journal_page_first 631
_journal_page_last 634
_journal_paper_doi 10.1039/D5CE01108F
_journal_volume 28
_journal_year 2026
_chemical_formula_moiety 'C33 H30 N2 O6, C H2 Cl2'
_chemical_formula_sum 'C34 H32 Cl2 N2 O6'
_chemical_formula_weight 635.548
_space_group_crystal_system triclinic
_space_group_IT_number 2
_space_group_name_Hall '-P 1'
_space_group_name_H-M_alt 'P -1'
_symmetry_Int_Tables_number 2
_atom_sites_solution_primary iterative
_audit_creation_date 2025-06-22
_audit_creation_method
;
Olex2 1.3
(compiled 2020.11.12 svn.r5f609507 for OlexSys, GUI svn.r6408)
;
_audit_update_record
;
2025-11-05 deposited with the CCDC.	2025-12-23 downloaded from the CCDC.
;
_cell_angle_alpha 84.1988(19)
_cell_angle_beta 82.2922(19)
_cell_angle_gamma 62.8753(17)
_cell_formula_units_Z 2
_cell_length_a 10.9858(6)
_cell_length_b 11.9858(6)
_cell_length_c 13.2917(7)
_cell_measurement_reflns_used 5431
_cell_measurement_temperature 135.8
_cell_measurement_theta_max 25.03
_cell_measurement_theta_min 3.10
_cell_volume 1542.02(14)
_computing_molecular_graphics 'Olex2 1.3 (Dolomanov et al., 2009)'
_computing_publication_material 'Olex2 1.3 (Dolomanov et al., 2009)'
_computing_structure_refinement 'olex2.refine 1.3 (Bourhis et al., 2015)'
_computing_structure_solution 'olex2.solve 1.3 (Bourhis et al., 2015)'
_diffrn_ambient_temperature 135.8
_diffrn_measured_fraction_theta_full 0.9976
_diffrn_measured_fraction_theta_max 0.9976
_diffrn_measurement_device_type 'Bruker D8 Venture'
_diffrn_radiation_type 'Mo K\a'
_diffrn_radiation_wavelength 0.71073
_diffrn_reflns_av_R_equivalents 0.0384
_diffrn_reflns_av_unetI/netI 0.0295
_diffrn_reflns_Laue_measured_fraction_full 0.9976
_diffrn_reflns_Laue_measured_fraction_max 0.9976
_diffrn_reflns_limit_h_max 13
_diffrn_reflns_limit_h_min -13
_diffrn_reflns_limit_k_max 14
_diffrn_reflns_limit_k_min -14
_diffrn_reflns_limit_l_max 15
_diffrn_reflns_limit_l_min -15
_diffrn_reflns_number 25799
_diffrn_reflns_point_group_measured_fraction_full 0.9976
_diffrn_reflns_point_group_measured_fraction_max 0.9976
_diffrn_reflns_theta_full 25.0274
_diffrn_reflns_theta_max 25.03
_diffrn_reflns_theta_min 3.10
_exptl_absorpt_coefficient_mu 0.260
_exptl_crystal_colour 'clear colourless'
_exptl_crystal_colour_lustre clear
_exptl_crystal_colour_primary colourless
_exptl_crystal_density_diffrn 1.369
_exptl_crystal_description block
_exptl_crystal_F_000 664.913
_exptl_crystal_recrystallization_method 'Re-crystallisation from solvent: dichloromethane'
_exptl_crystal_size_max 0.2
_exptl_crystal_size_mid 0.1
_exptl_crystal_size_min 0.1
_refine_diff_density_max 1.5063
_refine_diff_density_min -1.1351
_refine_diff_density_rms 0.0798
_refine_ls_d_res_high 0.8400
_refine_ls_d_res_low 6.5791
_refine_ls_goodness_of_fit_ref 1.0495
_refine_ls_hydrogen_treatment constr
_refine_ls_matrix_type full
_refine_ls_number_constraints 53
_refine_ls_number_parameters 401
_refine_ls_number_reflns 5431
_refine_ls_number_restraints 0
_refine_ls_restrained_S_all 1.0495
_refine_ls_R_factor_all 0.0657
_refine_ls_R_factor_gt 0.0472
_refine_ls_shift/su_max 0.0000
_refine_ls_shift/su_mean 0.0000
_refine_ls_structure_factor_coef Fsqd
_refine_ls_weighting_details 'w=1/[\s^2^(Fo^2^)+(0.0459P)^2^+1.7823P] where P=(Fo^2^+2Fc^2^)/3'
_refine_ls_weighting_scheme calc
_refine_ls_wR_factor_gt 0.1053
_refine_ls_wR_factor_ref 0.1173
_reflns_Friedel_coverage 0.0
_reflns_limit_h_max 13
_reflns_limit_h_min -12
_reflns_limit_k_max 14
_reflns_limit_k_min -14
_reflns_limit_l_max 15
_reflns_limit_l_min 0
_reflns_number_gt 4251
_reflns_number_total 5431
_reflns_threshold_expression I>=2u(I)
_cod_data_source_file d5ce01108f2.cif
_cod_data_source_block mo_AS59_0m
_cod_database_code 7251544
_olex2_refinement_description
;
1. Fixed Uiso
 At 1.2 times of:
  All C(H) groups, All C(H,H) groups, All N(H) groups
 At 1.5 times of:
  All C(H,H,H) groups
2.a Secondary CH2 refined with riding coordinates:
 C34(H34a,H34b), C2(H2a,H2b), C23(H23a,H23b)
2.b Aromatic/amide H refined with riding coordinates:
 N1(H1), C5(H5), C6(H6), C8(H8), C9(H9), C14(H14), C15(H15), C17(H17),
 C18(H18), C20(H20), C21(H21), C27(H27), C29(H29), C31(H31)
2.c Idealised Me refined as rotating group:
 C1(H1a,H1b,H1c), C24(H24a,H24b,H24c), C32(H32a,H32b,H32c), C33(H33a,H33b,H33c)
;
_olex2_submission_special_instructions 'Highest residual peak is related to Cl1 of the CH2Cl2 solvate'

loop_
_space_group_symop_id
_space_group_symop_operation_xyz
1 x,y,z
2 -x,-y,-z

loop_
_atom_site_label
_atom_site_type_symbol
_atom_site_fract_x
_atom_site_fract_y
_atom_site_fract_z
_atom_site_U_iso_or_equiv
_atom_site_adp_type
_atom_site_occupancy
_atom_site_refinement_flags_posn
Cl1 Cl -0.11173(9) 0.52262(8) 0.62403(6) 0.0524(2) Uani 1.000000 .
Cl2 Cl 0.02300(8) 0.30553(7) 0.76008(6) 0.03824(19) Uani 1.000000 .
C34 C 0.0216(3) 0.3711(3) 0.6345(2) 0.0353(7) Uani 1.000000 .
H34a H 0.0116(3) 0.3170(3) 0.5880(2) 0.0424(8) Uiso 1.000000 R
H34b H 0.1105(3) 0.3732(3) 0.6135(2) 0.0424(8) Uiso 1.000000 R
O1 O 0.66380(18) 0.00696(16) -0.17242(12) 0.0263(4) Uani 1.000000 .
O2 O 0.78902(18) -0.16678(16) -0.07977(13) 0.0262(4) Uani 1.000000 .
O3 O 0.3307(2) 0.42475(18) 0.96065(14) 0.0472(6) Uani 1.000000 .
O4 O 0.24612(19) 0.61881(16) 0.89061(12) 0.0270(4) Uani 1.000000 .
O5 O 0.21211(17) -0.28671(16) 0.39015(13) 0.0238(4) Uani 1.000000 .
O6 O 0.03191(18) -0.09261(16) 0.69800(12) 0.0251(4) Uani 1.000000 .
N1 N 0.38024(19) 0.06051(17) 0.36689(14) 0.0149(4) Uani 1.000000 .
H1 H 0.39312(19) 0.01343(17) 0.31601(14) 0.0179(5) Uiso 1.000000 R
N2 N 0.31119(19) 0.13826(17) 0.52251(13) 0.0148(4) Uani 1.000000 .
C1 C 0.9267(3) -0.3741(3) -0.1297(2) 0.0434(8) Uani 1.000000 .
H1a H 0.9960(15) -0.3763(4) -0.0892(14) 0.0651(12) Uiso 1.000000 GR
H1b H 0.8659(4) -0.4034(8) -0.0872(13) 0.0651(12) Uiso 1.000000 GR
H1c H 0.9723(18) -0.4289(5) -0.1870(3) 0.0651(12) Uiso 1.000000 GR
C2 C 0.8438(3) -0.2425(2) -0.1691(2) 0.0305(6) Uani 1.000000 .
H2a H 0.7683(3) -0.2372(2) -0.2055(2) 0.0367(8) Uiso 1.000000 R
H2b H 0.9024(3) -0.2135(2) -0.2163(2) 0.0367(8) Uiso 1.000000 R
C3 C 0.7009(2) -0.0465(2) -0.09118(18) 0.0192(5) Uani 1.000000 .
C4 C 0.6525(2) 0.0159(2) 0.00778(17) 0.0171(5) Uani 1.000000 .
C5 C 0.6912(2) -0.0528(2) 0.09903(17) 0.0184(5) Uani 1.000000 .
H5 H 0.7526(2) -0.1398(2) 0.09855(17) 0.0221(6) Uiso 1.000000 R
C6 C 0.6399(2) 0.0063(2) 0.19032(17) 0.0176(5) Uani 1.000000 .
H6 H 0.6663(2) -0.0407(2) 0.25234(17) 0.0211(6) Uiso 1.000000 R
C7 C 0.5498(2) 0.1345(2) 0.19219(16) 0.0153(5) Uani 1.000000 .
C8 C 0.5144(2) 0.2027(2) 0.10012(17) 0.0188(5) Uani 1.000000 .
H8 H 0.4554(2) 0.2904(2) 0.10012(17) 0.0225(6) Uiso 1.000000 R
C9 C 0.5646(2) 0.1436(2) 0.00910(17) 0.0194(5) Uani 1.000000 .
H9 H 0.5388(2) 0.1906(2) -0.05302(17) 0.0232(6) Uiso 1.000000 R
C10 C 0.4948(2) 0.1953(2) 0.29063(17) 0.0166(5) Uani 1.000000 .
C11 C 0.4241(2) 0.1514(2) 0.36726(16) 0.0140(5) Uani 1.000000 .
C12 C 0.3799(2) 0.1996(2) 0.46473(16) 0.0145(5) Uani 1.000000 .
C13 C 0.4030(2) 0.2997(2) 0.48874(16) 0.0145(5) Uani 1.000000 .
C14 C 0.4688(2) 0.3464(2) 0.41138(17) 0.0179(5) Uani 1.000000 .
H14 H 0.4839(2) 0.4154(2) 0.42446(17) 0.0215(6) Uiso 1.000000 R
C15 C 0.5134(2) 0.2959(2) 0.31549(17) 0.0184(5) Uani 1.000000 .
H15 H 0.5577(2) 0.3315(2) 0.26574(17) 0.0221(6) Uiso 1.000000 R
C16 C 0.3626(2) 0.3536(2) 0.59052(16) 0.0146(5) Uani 1.000000 .
C17 C 0.3793(2) 0.2753(2) 0.67841(17) 0.0169(5) Uani 1.000000 .
H17 H 0.4076(2) 0.1884(2) 0.67272(17) 0.0203(6) Uiso 1.000000 R
C18 C 0.3552(2) 0.3229(2) 0.77313(17) 0.0187(5) Uani 1.000000 .
H18 H 0.3683(2) 0.2683(2) 0.83206(17) 0.0225(6) Uiso 1.000000 R
C19 C 0.3115(2) 0.4508(2) 0.78303(17) 0.0178(5) Uani 1.000000 .
C20 C 0.2864(2) 0.5307(2) 0.69677(17) 0.0180(5) Uani 1.000000 .
H20 H 0.2512(2) 0.6185(2) 0.70304(17) 0.0216(6) Uiso 1.000000 R
C21 C 0.3130(2) 0.4820(2) 0.60135(17) 0.0173(5) Uani 1.000000 .
H21 H 0.2972(2) 0.5370(2) 0.54258(17) 0.0208(6) Uiso 1.000000 R
C22 C 0.2976(3) 0.4944(2) 0.88712(18) 0.0228(5) Uani 1.000000 .
C23 C 0.2304(3) 0.6649(3) 0.99148(19) 0.0337(7) Uani 1.000000 .
H23a H 0.1896(3) 0.6221(3) 1.04240(19) 0.0405(8) Uiso 1.000000 R
H23b H 0.3210(3) 0.6484(3) 1.01134(19) 0.0405(8) Uiso 1.000000 R
C24 C 0.1379(3) 0.8032(3) 0.9862(2) 0.0385(7) Uani 1.000000 .
H24a H 0.1779(11) 0.8441(4) 0.9340(11) 0.0578(11) Uiso 1.000000 GR
H24b H 0.0476(7) 0.8181(3) 0.9689(15) 0.0578(11) Uiso 1.000000 GR
H24c H 0.1276(17) 0.8378(4) 1.0523(5) 0.0578(11) Uiso 1.000000 GR
C25 C 0.3127(2) 0.0574(2) 0.46090(16) 0.0142(5) Uani 1.000000 .
C26 C 0.2494(2) -0.0278(2) 0.48797(17) 0.0148(5) Uani 1.000000 .
C27 C 0.2664(2) -0.1179(2) 0.42139(17) 0.0168(5) Uani 1.000000 .
H27 H 0.3198(2) -0.1257(2) 0.35771(17) 0.0202(6) Uiso 1.000000 R
C28 C 0.2042(2) -0.1955(2) 0.44954(18) 0.0176(5) Uani 1.000000 .
C29 C 0.1250(2) -0.1843(2) 0.54214(17) 0.0174(5) Uani 1.000000 .
H29 H 0.0815(2) -0.2372(2) 0.56034(17) 0.0209(6) Uiso 1.000000 R
C30 C 0.1101(2) -0.0948(2) 0.60781(17) 0.0178(5) Uani 1.000000 .
C31 C 0.1715(2) -0.0161(2) 0.58211(17) 0.0165(5) Uani 1.000000 .
H31 H 0.1609(2) 0.0448(2) 0.62752(17) 0.0198(6) Uiso 1.000000 R
C32 C 0.3097(3) -0.3187(2) 0.30220(19) 0.0250(6) Uani 1.000000 .
H32a H 0.2862(10) -0.2454(5) 0.2548(6) 0.0375(9) Uiso 1.000000 GR
H32b H 0.4019(3) -0.3454(15) 0.3225(2) 0.0375(9) Uiso 1.000000 GR
H32c H 0.3081(13) -0.3873(11) 0.2690(7) 0.0375(9) Uiso 1.000000 GR
C33 C 0.0013(3) 0.0063(2) 0.76284(19) 0.0267(6) Uani 1.000000 .
H33a H -0.0423(16) 0.0872(3) 0.7253(4) 0.0400(9) Uiso 1.000000 GR
H33b H -0.0614(14) 0.0029(10) 0.8216(7) 0.0400(9) Uiso 1.000000 GR
H33c H 0.0865(3) -0.0031(9) 0.7863(11) 0.0400(9) Uiso 1.000000 GR

loop_
_atom_site_aniso_label
_atom_site_aniso_U_11
_atom_site_aniso_U_22
_atom_site_aniso_U_33
_atom_site_aniso_U_12
_atom_site_aniso_U_13
_atom_site_aniso_U_23
Cl1 0.0490(5) 0.0388(4) 0.0458(5) 0.0016(4) -0.0118(4) 0.0027(3)
Cl2 0.0426(4) 0.0340(4) 0.0401(4) -0.0184(3) -0.0102(3) 0.0039(3)
C34 0.0278(15) 0.0352(16) 0.0389(17) -0.0117(13) -0.0017(12) 0.0017(13)
O1 0.0380(11) 0.0300(10) 0.0148(9) -0.0191(9) 0.0007(8) -0.0034(7)
O2 0.0297(10) 0.0250(10) 0.0203(9) -0.0091(8) 0.0037(7) -0.0099(7)
O3 0.0800(17) 0.0270(11) 0.0172(10) -0.0070(11) -0.0134(10) 0.0001(8)
O4 0.0458(11) 0.0234(9) 0.0152(9) -0.0183(9) -0.0004(8) -0.0053(7)
O5 0.0284(10) 0.0255(9) 0.0242(9) -0.0183(8) 0.0052(7) -0.0093(7)
O6 0.0356(10) 0.0280(10) 0.0180(9) -0.0223(8) 0.0085(7) -0.0034(7)
N1 0.0214(10) 0.0139(9) 0.0116(9) -0.0101(8) 0.0007(8) -0.0025(7)
N2 0.0179(10) 0.0153(10) 0.0132(9) -0.0095(8) -0.0003(8) -0.0001(8)
C1 0.0341(17) 0.0346(16) 0.052(2) -0.0039(14) -0.0028(14) -0.0227(15)
C2 0.0354(15) 0.0341(15) 0.0251(14) -0.0186(13) 0.0117(12) -0.0186(12)
C3 0.0212(12) 0.0257(13) 0.0168(12) -0.0161(11) 0.0015(10) -0.0034(10)
C4 0.0178(12) 0.0227(12) 0.0152(11) -0.0132(10) 0.0004(9) -0.0012(9)
C5 0.0183(12) 0.0171(12) 0.0201(12) -0.0081(10) -0.0012(10) -0.0014(10)
C6 0.0211(12) 0.0204(12) 0.0131(11) -0.0116(10) -0.0013(9) 0.0018(9)
C7 0.0162(11) 0.0202(12) 0.0139(11) -0.0126(10) 0.0011(9) -0.0006(9)
C8 0.0216(12) 0.0182(12) 0.0169(12) -0.0099(10) 0.0002(10) -0.0005(9)
C9 0.0227(13) 0.0234(13) 0.0135(11) -0.0119(11) -0.0025(9) 0.0011(10)
C10 0.0170(12) 0.0193(12) 0.0136(11) -0.0083(10) -0.0026(9) 0.0019(9)
C11 0.0162(11) 0.0135(11) 0.0127(11) -0.0068(9) -0.0019(9) -0.0004(9)
C12 0.0152(11) 0.0139(11) 0.0140(11) -0.0065(9) -0.0019(9) 0.0014(9)
C13 0.0162(11) 0.0149(11) 0.0135(11) -0.0082(9) -0.0014(9) 0.0000(9)
C14 0.0220(12) 0.0173(12) 0.0181(12) -0.0120(10) -0.0014(10) -0.0011(9)
C15 0.0233(13) 0.0196(12) 0.0149(12) -0.0134(10) 0.0016(9) 0.0017(9)
C16 0.0139(11) 0.0174(11) 0.0145(11) -0.0091(9) -0.0008(9) -0.0004(9)
C17 0.0169(12) 0.0154(11) 0.0205(12) -0.0096(10) -0.0010(9) 0.0005(9)
C18 0.0204(12) 0.0205(12) 0.0159(12) -0.0103(10) -0.0016(9) 0.0025(9)
C19 0.0183(12) 0.0219(12) 0.0146(12) -0.0109(10) 0.0017(9) -0.0020(9)
C20 0.0213(12) 0.0156(12) 0.0181(12) -0.0095(10) -0.0007(9) -0.0008(9)
C21 0.0219(12) 0.0177(12) 0.0141(11) -0.0110(10) -0.0017(9) 0.0018(9)
C22 0.0253(13) 0.0224(13) 0.0178(13) -0.0083(11) -0.0011(10) -0.0021(10)
C23 0.0529(18) 0.0339(15) 0.0161(13) -0.0209(14) 0.0018(12) -0.0085(11)
C24 0.0467(18) 0.0340(16) 0.0354(16) -0.0168(14) 0.0008(13) -0.0166(13)
C25 0.0161(11) 0.0143(11) 0.0118(11) -0.0069(9) -0.0011(9) 0.0015(9)
C26 0.0155(11) 0.0135(11) 0.0157(11) -0.0068(9) -0.0036(9) 0.0026(9)
C27 0.0168(12) 0.0183(12) 0.0159(12) -0.0087(10) -0.0004(9) -0.0005(9)
C28 0.0180(12) 0.0137(11) 0.0218(12) -0.0065(10) -0.0057(10) -0.0024(9)
C29 0.0206(12) 0.0153(11) 0.0203(12) -0.0123(10) -0.0012(10) 0.0027(9)
C30 0.0195(12) 0.0190(12) 0.0141(11) -0.0093(10) 0.0002(9) 0.0031(9)
C31 0.0195(12) 0.0146(11) 0.0158(12) -0.0078(10) -0.0029(9) -0.0003(9)
C32 0.0269(14) 0.0251(14) 0.0269(14) -0.0152(11) 0.0063(11) -0.0119(11)
C33 0.0342(15) 0.0321(14) 0.0187(13) -0.0207(12) 0.0073(11) -0.0066(11)

loop_
_atom_type_symbol
_atom_type_scat_dispersion_real
_atom_type_scat_dispersion_imag
_atom_type_scat_Cromer_Mann_a1
_atom_type_scat_Cromer_Mann_a2
_atom_type_scat_Cromer_Mann_a3
_atom_type_scat_Cromer_Mann_a4
_atom_type_scat_Cromer_Mann_b1
_atom_type_scat_Cromer_Mann_b2
_atom_type_scat_Cromer_Mann_b3
_atom_type_scat_Cromer_Mann_b4
_atom_type_scat_Cromer_Mann_c
_atom_type_scat_source
_atom_type_scat_dispersion_source
H 0.00000 0.00000 0.49300 0.32291 0.14019 0.04081 10.51090 26.12570 3.14236 57.79970 0.0030380000826 'International Tables Volume C Table 6.1.1.4 (pp. 500-502)' 'Henke, Gullikson and Davis, At. Data and Nucl. Data Tables, 1993, 54, 2'
C 0.00347 0.00161 2.31000 1.02000 1.58860 0.86500 20.84390 10.20750 0.56870 51.65120 0.215599998832 'International Tables Volume C Table 6.1.1.4 (pp. 500-502)' 'Henke, Gullikson and Davis, At. Data and Nucl. Data Tables, 1993, 54, 2'
Cl 0.14873 0.16029 11.46040 7.19640 6.25560 1.64550 0.01040 1.16620 18.51940 47.77840 -9.55739974976 'International Tables Volume C Table 6.1.1.4 (pp. 500-502)' 'Henke, Gullikson and Davis, At. Data and Nucl. Data Tables, 1993, 54, 2'
O 0.01158 0.00611 3.04850 2.28680 1.54630 0.86700 13.27710 5.70110 0.32390 32.90890 0.250800013542 'International Tables Volume C Table 6.1.1.4 (pp. 500-502)' 'Henke, Gullikson and Davis, At. Data and Nucl. Data Tables, 1993, 54, 2'
N 0.00653 0.00323 12.21260 3.13220 2.01250 1.16630 0.00570 9.89330 28.99750 0.58260 -11.5290002823 'International Tables Volume C Table 6.1.1.4 (pp. 500-502)' 'Henke, Gullikson and Davis, At. Data and Nucl. Data Tables, 1993, 54, 2'

loop_
_geom_angle_atom_site_label_1
_geom_angle_atom_site_label_2
_geom_angle_atom_site_label_3
_geom_angle
_geom_angle_site_symmetry_1
_geom_angle_site_symmetry_3
_geom_angle_publ_flag
Cl2 C34 Cl1 111.97(16) . . ?
H34a C34 Cl1 109.22(10) . . ?
H34a C34 Cl2 109.22(10) . . ?
H34b C34 Cl1 109.22(10) . . ?
H34b C34 Cl2 109.22(10) . . ?
H34b C34 H34a 107.9 . . ?
C3 O2 C2 118.81(19) . . ?
C23 O4 C22 115.05(19) . . ?
C32 O5 C28 117.82(18) . . ?
C33 O6 C30 116.67(18) . . ?
C11 N1 H1 126.54(12) . . ?
C25 N1 H1 126.54(12) . . ?
C25 N1 C11 106.93(18) . . ?
C25 N2 C12 104.77(18) . . ?
H1b C1 H1a 109.5 . . ?
H1c C1 H1a 109.5 . . ?
H1c C1 H1b 109.5 . . ?
C2 C1 H1a 109.5 . . ?
C2 C1 H1b 109.5 . . ?
C2 C1 H1c 109.5 . . ?
C1 C2 O2 105.6(2) . . ?
H2a C2 O2 110.62(13) . . ?
H2a C2 C1 110.62(16) . . ?
H2b C2 O2 110.62(13) . . ?
H2b C2 C1 110.62(16) . . ?
H2b C2 H2a 108.7 . . ?
O2 C3 O1 124.4(2) . . ?
C4 C3 O1 123.8(2) . . ?
C4 C3 O2 111.8(2) . . ?
C5 C4 C3 121.0(2) . . ?
C9 C4 C3 119.3(2) . . ?
C9 C4 C5 119.7(2) . . ?
H5 C5 C4 120.08(13) . . ?
C6 C5 C4 119.8(2) . . ?
C6 C5 H5 120.08(14) . . ?
H6 C6 C5 119.65(14) . . ?
C7 C6 C5 120.7(2) . . ?
C7 C6 H6 119.65(13) . . ?
C8 C7 C6 118.8(2) . . ?
C10 C7 C6 119.8(2) . . ?
C10 C7 C8 121.4(2) . . ?
H8 C8 C7 119.79(13) . . ?
C9 C8 C7 120.4(2) . . ?
C9 C8 H8 119.79(14) . . ?
C8 C9 C4 120.5(2) . . ?
H9 C9 C4 119.77(13) . . ?
H9 C9 C8 119.77(14) . . ?
C11 C10 C7 121.8(2) . . ?
C15 C10 C7 122.9(2) . . ?
C15 C10 C11 115.3(2) . . ?
C10 C11 N1 130.9(2) . . ?
C12 C11 N1 105.42(18) . . ?
C12 C11 C10 123.7(2) . . ?
C11 C12 N2 109.94(18) . . ?
C13 C12 N2 130.2(2) . . ?
C13 C12 C11 119.8(2) . . ?
C14 C13 C12 116.5(2) . . ?
C16 C13 C12 123.0(2) . . ?
C16 C13 C14 120.51(19) . . ?
H14 C14 C13 118.67(13) . . ?
C15 C14 C13 122.7(2) . . ?
C15 C14 H14 118.67(13) . . ?
C14 C15 C10 122.0(2) . . ?
H15 C15 C10 119.00(13) . . ?
H15 C15 C14 119.00(13) . . ?
C17 C16 C13 120.4(2) . . ?
C21 C16 C13 121.2(2) . . ?
C21 C16 C17 118.4(2) . . ?
H17 C17 C16 119.61(13) . . ?
C18 C17 C16 120.8(2) . . ?
C18 C17 H17 119.61(14) . . ?
H18 C18 C17 119.80(14) . . ?
C19 C18 C17 120.4(2) . . ?
C19 C18 H18 119.80(13) . . ?
C20 C19 C18 119.4(2) . . ?
C22 C19 C18 117.6(2) . . ?
C22 C19 C20 123.0(2) . . ?
H20 C20 C19 120.05(13) . . ?
C21 C20 C19 119.9(2) . . ?
C21 C20 H20 120.05(13) . . ?
C20 C21 C16 121.0(2) . . ?
H21 C21 C16 119.50(13) . . ?
H21 C21 C20 119.50(13) . . ?
O4 C22 O3 123.0(2) . . ?
C19 C22 O3 123.5(2) . . ?
C19 C22 O4 113.6(2) . . ?
H23a C23 O4 110.26(13) . . ?
H23b C23 O4 110.26(14) . . ?
H23b C23 H23a 108.5 . . ?
C24 C23 O4 107.3(2) . . ?
C24 C23 H23a 110.26(17) . . ?
C24 C23 H23b 110.26(16) . . ?
H24a C24 C23 109.5 . . ?
H24b C24 C23 109.5 . . ?
H24b C24 H24a 109.5 . . ?
H24c C24 C23 109.5 . . ?
H24c C24 H24a 109.5 . . ?
H24c C24 H24b 109.5 . . ?
N2 C25 N1 112.94(19) . . ?
C26 C25 N1 122.30(19) . . ?
C26 C25 N2 124.76(19) . . ?
C27 C26 C25 120.9(2) . . ?
C31 C26 C25 118.22(19) . . ?
C31 C26 C27 120.9(2) . . ?
H27 C27 C26 120.51(13) . . ?
C28 C27 C26 119.0(2) . . ?
C28 C27 H27 120.51(13) . . ?
C27 C28 O5 124.4(2) . . ?
C29 C28 O5 114.6(2) . . ?
C29 C28 C27 121.0(2) . . ?
H29 C29 C28 120.41(13) . . ?
C30 C29 C28 119.2(2) . . ?
C30 C29 H29 120.41(13) . . ?
C29 C30 O6 114.7(2) . . ?
C31 C30 O6 124.1(2) . . ?
C31 C30 C29 121.2(2) . . ?
C30 C31 C26 118.7(2) . . ?
H31 C31 C26 120.65(13) . . ?
H31 C31 C30 120.65(13) . . ?
H32a C32 O5 109.5 . . ?
H32b C32 O5 109.5 . . ?
H32b C32 H32a 109.5 . . ?
H32c C32 O5 109.5 . . ?
H32c C32 H32a 109.5 . . ?
H32c C32 H32b 109.5 . . ?
H33a C33 O6 109.5 . . ?
H33b C33 O6 109.5 . . ?
H33b C33 H33a 109.5 . . ?
H33c C33 O6 109.5 . . ?
H33c C33 H33a 109.5 . . ?
H33c C33 H33b 109.5 . . ?

loop_
_geom_bond_atom_site_label_1
_geom_bond_atom_site_label_2
_geom_bond_distance
_geom_bond_site_symmetry_2
_geom_bond_publ_flag
Cl1 C34 1.744(3) . ?
Cl2 C34 1.770(3) . ?
C34 H34a 0.9900 . ?
C34 H34b 0.9900 . ?
O1 C3 1.218(3) . ?
O2 C2 1.458(3) . ?
O2 C3 1.327(3) . ?
O3 C22 1.199(3) . ?
O4 C22 1.335(3) . ?
O4 C23 1.461(3) . ?
O5 C28 1.377(3) . ?
O5 C32 1.429(3) . ?
O6 C30 1.373(3) . ?
O6 C33 1.424(3) . ?
N1 H1 0.8800 . ?
N1 C11 1.378(3) . ?
N1 C25 1.371(3) . ?
N2 C12 1.392(3) . ?
N2 C25 1.323(3) . ?
C1 H1a 0.9800 . ?
C1 H1b 0.9800 . ?
C1 H1c 0.9800 . ?
C1 C2 1.498(4) . ?
C2 H2a 0.9900 . ?
C2 H2b 0.9900 . ?
C3 C4 1.490(3) . ?
C4 C5 1.395(3) . ?
C4 C9 1.389(3) . ?
C5 H5 0.9500 . ?
C5 C6 1.385(3) . ?
C6 H6 0.9500 . ?
C6 C7 1.398(3) . ?
C7 C8 1.398(3) . ?
C7 C10 1.479(3) . ?
C8 H8 0.9500 . ?
C8 C9 1.382(3) . ?
C9 H9 0.9500 . ?
C10 C11 1.403(3) . ?
C10 C15 1.389(3) . ?
C11 C12 1.405(3) . ?
C12 C13 1.408(3) . ?
C13 C14 1.395(3) . ?
C13 C16 1.482(3) . ?
C14 H14 0.9500 . ?
C14 C15 1.396(3) . ?
C15 H15 0.9500 . ?
C16 C17 1.399(3) . ?
C16 C21 1.395(3) . ?
C17 H17 0.9500 . ?
C17 C18 1.378(3) . ?
C18 H18 0.9500 . ?
C18 C19 1.397(3) . ?
C19 C20 1.389(3) . ?
C19 C22 1.493(3) . ?
C20 H20 0.9500 . ?
C20 C21 1.389(3) . ?
C21 H21 0.9500 . ?
C23 H23a 0.9900 . ?
C23 H23b 0.9900 . ?
C23 C24 1.498(4) . ?
C24 H24a 0.9800 . ?
C24 H24b 0.9800 . ?
C24 H24c 0.9800 . ?
C25 C26 1.471(3) . ?
C26 C27 1.395(3) . ?
C26 C31 1.399(3) . ?
C27 H27 0.9500 . ?
C27 C28 1.383(3) . ?
C28 C29 1.389(3) . ?
C29 H29 0.9500 . ?
C29 C30 1.389(3) . ?
C30 C31 1.384(3) . ?
C31 H31 0.9500 . ?
C32 H32a 0.9800 . ?
C32 H32b 0.9800 . ?
C32 H32c 0.9800 . ?
C33 H33a 0.9800 . ?
C33 H33b 0.9800 . ?
C33 H33c 0.9800 . ?

loop_
_geom_hbond_atom_site_label_D
_geom_hbond_atom_site_label_H
_geom_hbond_atom_site_label_A
_geom_hbond_distance_DH
_geom_hbond_distance_HA
_geom_hbond_distance_DA
_geom_hbond_angle_DHA
_geom_hbond_site_symmetry_A
N1 H1 O1 0.8800 2.156(2) 2.947(2) 149.30(7) 2_655

loop_
_geom_torsion_atom_site_label_1
_geom_torsion_atom_site_label_2
_geom_torsion_atom_site_label_3
_geom_torsion_atom_site_label_4
_geom_torsion
_geom_torsion_site_symmetry_1
_geom_torsion_site_symmetry_2
_geom_torsion_site_symmetry_3
_geom_torsion_site_symmetry_4
_geom_torsion_publ_flag
O1 C3 O2 C2 -1.6(3) . . . . ?
O1 C3 C4 C5 175.3(2) . . . . ?
O1 C3 C4 C9 -2.9(3) . . . . ?
O2 C3 C4 C5 -4.8(2) . . . . ?
O2 C3 C4 C9 177.01(19) . . . . ?
O3 C22 O4 C23 -1.1(3) . . . . ?
O3 C22 C19 C18 5.3(3) . . . . ?
O3 C22 C19 C20 -173.1(3) . . . . ?
O4 C22 C19 C18 -175.5(2) . . . . ?
O4 C22 C19 C20 6.1(3) . . . . ?
O5 C28 C27 C26 179.3(2) . . . . ?
O5 C28 C29 C30 -179.88(19) . . . . ?
O6 C30 C29 C28 -178.90(19) . . . . ?
O6 C30 C31 C26 179.7(2) . . . . ?
N1 C11 C10 C7 -7.1(3) . . . . ?
N1 C11 C10 C15 175.2(3) . . . . ?
N1 C11 C12 N2 0.38(19) . . . . ?
N1 C11 C12 C13 -176.99(16) . . . . ?
N1 C25 N2 C12 1.1(2) . . . . ?
N1 C25 C26 C27 5.9(3) . . . . ?
N1 C25 C26 C31 -174.0(2) . . . . ?
N2 C12 C11 C10 179.02(17) . . . . ?
N2 C12 C13 C14 -176.0(2) . . . . ?
N2 C12 C13 C16 4.8(3) . . . . ?
N2 C25 C26 C27 -174.3(2) . . . . ?
N2 C25 C26 C31 5.9(3) . . . . ?
C3 C4 C5 C6 -177.1(2) . . . . ?
C3 C4 C9 C8 177.7(2) . . . . ?
C4 C5 C6 C7 -0.2(3) . . . . ?
C4 C9 C8 C7 -1.0(3) . . . . ?
C5 C6 C7 C8 -1.3(3) . . . . ?
C5 C6 C7 C10 179.2(2) . . . . ?
C6 C7 C8 C9 1.9(2) . . . . ?
C6 C7 C10 C11 -55.8(2) . . . . ?
C6 C7 C10 C15 121.7(2) . . . . ?
C7 C10 C11 C12 174.6(2) . . . . ?
C7 C10 C15 C14 -175.5(2) . . . . ?
C10 C11 C12 C13 1.6(3) . . . . ?
C10 C15 C14 C13 0.1(3) . . . . ?
C11 C12 C13 C14 0.8(2) . . . . ?
C11 C12 C13 C16 -178.43(19) . . . . ?
C12 C13 C14 C15 -1.6(3) . . . . ?
C12 C13 C16 C17 39.6(3) . . . . ?
C12 C13 C16 C21 -143.2(2) . . . . ?
C13 C16 C17 C18 173.4(2) . . . . ?
C13 C16 C21 C20 -174.4(2) . . . . ?
C16 C17 C18 C19 1.0(3) . . . . ?
C16 C21 C20 C19 1.1(3) . . . . ?
C17 C18 C19 C20 3.0(3) . . . . ?
C17 C18 C19 C22 -175.5(2) . . . . ?
C18 C19 C20 C21 -4.0(3) . . . . ?
C25 C26 C27 C28 -179.5(2) . . . . ?
C25 C26 C31 C30 179.2(2) . . . . ?
C26 C27 C28 C29 0.5(3) . . . . ?
C26 C31 C30 C29 0.1(3) . . . . ?
C27 C28 C29 C30 -1.0(3) . . . . ?
C28 C29 C30 C31 0.7(3) . . . . ?
